data_7129086
loop_
_publ_author_name
'Park, Jupil'
'Kim, So Jung'
'Kwon, Hansol'
'Jin, Eunji'
'Yoon, Kihwan'
'Kim, HyunHo'
'Shadman, Sahar'
'Choe, Wonyoung'
'Kim, Joonghan'
'Park, Young S.'

_publ_section_title
;
 PN-doped tetraphenylnaphthalene: A straightforward synthetic strategy
 analogous to BN-annulation
;
_journal_name_full 'Chemical Communications'
_journal_paper_doi 10.1039/D1CC04785J
_journal_year 2021
_chemical_formula_sum 'C32 H24 N O P'
_chemical_formula_weight 469.49
_space_group_crystal_system triclinic
_space_group_IT_number 2
_space_group_name_Hall '-P 1'
_space_group_name_H-M_alt 'P -1'
_atom_sites_solution_hydrogens geom
_audit_creation_method SHELXL-2014/7
_audit_update_record
;
2021-08-31 deposited with the CCDC.	2021-10-08 downloaded from the CCDC.
;
_cell_angle_alpha 69.43(3)
_cell_angle_beta 86.51(3)
_cell_angle_gamma 71.10(3)
_cell_formula_units_Z 2
_cell_length_a 10.347(2)
_cell_length_b 11.030(2)
_cell_length_c 11.987(2)
_cell_measurement_reflns_used 11934
_cell_measurement_temperature 173(2)
_cell_measurement_theta_max 0.998
_cell_measurement_theta_min 0.998
_cell_volume 1209.6(5)
_computing_cell_refinement 'Rigaku Rapid Auto'
_computing_data_collection 'Rigaku Rapid Auto'
_computing_data_reduction 'Rigaku Rapid Auto'
_computing_publication_material CIFTAB
_computing_structure_refinement 'SHELXL-2014/7 (Sheldrick, 2014)'
_computing_structure_solution SHELXS
_diffrn_ambient_temperature 173(2)
_diffrn_measured_fraction_theta_full 0.998
_diffrn_measured_fraction_theta_max 0.998
_diffrn_measurement_device_type 'imaging plate'
_diffrn_measurement_method 'omega scans'
_diffrn_radiation_type MoK\a
_diffrn_radiation_wavelength 0.71073
_diffrn_reflns_av_R_equivalents 0.0358
_diffrn_reflns_av_unetI/netI 0.0506
_diffrn_reflns_Laue_measured_fraction_full 0.998
_diffrn_reflns_Laue_measured_fraction_max 0.998
_diffrn_reflns_limit_h_max 12
_diffrn_reflns_limit_h_min -13
_diffrn_reflns_limit_k_max 14
_diffrn_reflns_limit_k_min -14
_diffrn_reflns_limit_l_max 15
_diffrn_reflns_limit_l_min -12
_diffrn_reflns_number 11934
_diffrn_reflns_point_group_measured_fraction_full 0.998
_diffrn_reflns_point_group_measured_fraction_max 0.998
_diffrn_reflns_theta_full 25.242
_diffrn_reflns_theta_max 27.482
_diffrn_reflns_theta_min 2.084
_diffrn_source 'fine-focus sealed tube'
_exptl_absorpt_coefficient_mu 0.140
_exptl_absorpt_correction_T_max 0.986
_exptl_absorpt_correction_T_min 0.963
_exptl_absorpt_correction_type multi-scan
_exptl_absorpt_process_details 'Rigaku Rapid Auto'
_exptl_crystal_colour colorless
_exptl_crystal_density_diffrn 1.289
_exptl_crystal_description hexahedron
_exptl_crystal_F_000 492
_exptl_crystal_size_max 0.271
_exptl_crystal_size_mid 0.113
_exptl_crystal_size_min 0.099
_refine_diff_density_max 0.331
_refine_diff_density_min -0.448
_refine_diff_density_rms 0.048
_refine_ls_extinction_method none
_refine_ls_goodness_of_fit_ref 1.040
_refine_ls_hydrogen_treatment constr
_refine_ls_matrix_type full
_refine_ls_number_parameters 316
_refine_ls_number_reflns 5544
_refine_ls_number_restraints 0
_refine_ls_restrained_S_all 1.040
_refine_ls_R_factor_all 0.0704
_refine_ls_R_factor_gt 0.0477
_refine_ls_shift/su_max 0.001
_refine_ls_shift/su_mean 0.000
_refine_ls_structure_factor_coef Fsqd
_refine_ls_weighting_details 'w=1/[\s^2^(Fo^2^)+(0.0294P)^2^+0.7245P] where P=(Fo^2^+2Fc^2^)/3'
_refine_ls_weighting_scheme calc
_refine_ls_wR_factor_gt 0.0924
_refine_ls_wR_factor_ref 0.1009
_reflns_Friedel_coverage 0.000
_reflns_number_gt 4291
_reflns_number_total 5544
_reflns_threshold_expression 'I > 2\s(I)'
_cod_data_source_file d1cc04785j2.cif
_cod_data_source_block P-1_CCDC1
_cod_database_code 7129086
_shelx_shelxl_version_number 2014/7
_shelx_space_group_comment
; 
The symmetry employed for this shelxl refinement is uniquely defined 
by the following loop, which should always be used as a source of 
symmetry information in preference to the above space-group names. 
They are only intended as comments. 
;
_shelx_estimated_absorpt_t_min 0.963
_shelx_estimated_absorpt_t_max 0.986

loop_
_space_group_symop_operation_xyz
'x, y, z'
'-x, -y, -z'

loop_
_atom_site_label
_atom_site_type_symbol
_atom_site_fract_x
_atom_site_fract_y
_atom_site_fract_z
_atom_site_U_iso_or_equiv
_atom_site_adp_type
_atom_site_occupancy
_atom_site_site_symmetry_order
_atom_site_calc_flag
_atom_site_refinement_flags_posn
_atom_site_refinement_flags_adp
_atom_site_refinement_flags_occupancy
_atom_site_disorder_assembly
_atom_site_disorder_group
N1 N 0.77517(15) 0.54033(15) 0.08726(13) 0.0204(3) Uani 1 1 d . . . . .
O1 O 0.65705(12) 0.57310(12) 0.28371(11) 0.0237(3) Uani 1 1 d . . . . .
P1 P 0.74876(4) 0.47399(5) 0.23372(4) 0.01727(11) Uani 1 1 d . . . . .
C1 C 0.69353(16) 0.34330(17) 0.21150(16) 0.0179(3) Uani 1 1 d . . . . .
C2 C 0.67664(16) 0.37676(17) 0.08190(15) 0.0181(3) Uani 1 1 d . . . . .
C3 C 0.62095(17) 0.31724(18) 0.01977(16) 0.0213(4) Uani 1 1 d . . . . .
H3 H 0.5876 0.2440 0.0627 0.026 Uiso 1 1 calc R U . . .
C4 C 0.61399(18) 0.36407(19) -0.10367(17) 0.0251(4) Uani 1 1 d . . . . .
H4 H 0.5765 0.3228 -0.1451 0.030 Uiso 1 1 calc R U . . .
C5 C 0.66191(18) 0.4717(2) -0.16697(17) 0.0263(4) Uani 1 1 d . . . . .
H5 H 0.6585 0.5021 -0.2517 0.032 Uiso 1 1 calc R U . . .
C6 C 0.71445(18) 0.53509(19) -0.10835(16) 0.0231(4) Uani 1 1 d . . . . .
H6 H 0.7451 0.6099 -0.1522 0.028 Uiso 1 1 calc R U . . .
C7 C 0.72161(16) 0.48743(18) 0.01554(15) 0.0189(4) Uani 1 1 d . . . . .
C8 C 0.81115(18) 0.66309(18) 0.03979(16) 0.0209(4) Uani 1 1 d . . . . .
C9 C 0.7166(2) 0.7863(2) -0.02829(18) 0.0287(4) Uani 1 1 d . . . . .
H9 H 0.6263 0.7903 -0.0445 0.034 Uiso 1 1 calc R U . . .
C10 C 0.7542(2) 0.9035(2) -0.07251(19) 0.0334(5) Uani 1 1 d . . . . .
H10 H 0.6897 0.9876 -0.1198 0.040 Uiso 1 1 calc R U . . .
C11 C 0.8853(2) 0.8984(2) -0.04798(18) 0.0308(4) Uani 1 1 d . . . . .
H11 H 0.9107 0.9789 -0.0784 0.037 Uiso 1 1 calc R U . . .
C12 C 0.97883(19) 0.7765(2) 0.02065(18) 0.0284(4) Uani 1 1 d . . . . .
H12 H 1.0685 0.7732 0.0380 0.034 Uiso 1 1 calc R U . . .
C13 C 0.94224(18) 0.65864(19) 0.06442(17) 0.0247(4) Uani 1 1 d . . . . .
H13 H 1.0071 0.5746 0.1114 0.030 Uiso 1 1 calc R U . . .
C14 C 0.91303(17) 0.38872(17) 0.31380(15) 0.0187(3) Uani 1 1 d . . . . .
C15 C 1.01938(18) 0.30196(18) 0.27276(16) 0.0236(4) Uani 1 1 d . . . . .
H15 H 1.0074 0.2928 0.1985 0.028 Uiso 1 1 calc R U . . .
C16 C 1.14180(19) 0.2296(2) 0.33974(18) 0.0288(4) Uani 1 1 d . . . . .
H16 H 1.2143 0.1713 0.3112 0.035 Uiso 1 1 calc R U . . .
C17 C 1.1590(2) 0.2418(2) 0.44873(19) 0.0326(5) Uani 1 1 d . . . . .
H17 H 1.2432 0.1915 0.4949 0.039 Uiso 1 1 calc R U . . .
C18 C 1.0542(2) 0.3268(2) 0.49032(18) 0.0325(5) Uani 1 1 d . . . . .
H18 H 1.0663 0.3345 0.5652 0.039 Uiso 1 1 calc R U . . .
C19 C 0.93109(19) 0.4010(2) 0.42288(17) 0.0260(4) Uani 1 1 d . . . . .
H19 H 0.8593 0.4600 0.4513 0.031 Uiso 1 1 calc R U . . .
C20 C 0.68425(16) 0.23375(17) 0.30363(15) 0.0174(3) Uani 1 1 d . . . . .
C21 C 0.70431(17) 0.22267(17) 0.42977(15) 0.0184(3) Uani 1 1 d . . . . .
C22 C 0.81389(18) 0.11663(18) 0.50197(16) 0.0230(4) Uani 1 1 d . . . . .
H22 H 0.8712 0.0496 0.4721 0.028 Uiso 1 1 calc R U . . .
C23 C 0.8393(2) 0.1088(2) 0.61642(17) 0.0276(4) Uani 1 1 d . . . . .
H23 H 0.9161 0.0385 0.6639 0.033 Uiso 1 1 calc R U . . .
C24 C 0.7530(2) 0.2033(2) 0.66253(17) 0.0283(4) Uani 1 1 d . . . . .
H24 H 0.7713 0.1981 0.7411 0.034 Uiso 1 1 calc R U . . .
C25 C 0.6407(2) 0.30464(19) 0.59394(17) 0.0268(4) Uani 1 1 d . . . . .
H25 H 0.5796 0.3672 0.6264 0.032 Uiso 1 1 calc R U . . .
C26 C 0.61691(18) 0.31525(18) 0.47757(16) 0.0229(4) Uani 1 1 d . . . . .
H26 H 0.5404 0.3862 0.4302 0.027 Uiso 1 1 calc R U . . .
C27 C 0.65796(17) 0.11344(17) 0.29140(15) 0.0194(4) Uani 1 1 d . . . . .
C28 C 0.54253(18) 0.08074(18) 0.33876(17) 0.0233(4) Uani 1 1 d . . . . .
H28 H 0.4808 0.1360 0.3773 0.028 Uiso 1 1 calc R U . . .
C29 C 0.5162(2) -0.0315(2) 0.33060(18) 0.0285(4) Uani 1 1 d . . . . .
H29 H 0.4356 -0.0513 0.3614 0.034 Uiso 1 1 calc R U . . .
C30 C 0.6076(2) -0.1148(2) 0.27740(18) 0.0304(4) Uani 1 1 d . . . . .
H30 H 0.5904 -0.1922 0.2722 0.036 Uiso 1 1 calc R U . . .
C31 C 0.7239(2) -0.0846(2) 0.23196(18) 0.0305(4) Uani 1 1 d . . . . .
H31 H 0.7870 -0.1420 0.1960 0.037 Uiso 1 1 calc R U . . .
C32 C 0.74957(19) 0.02904(19) 0.23837(17) 0.0253(4) Uani 1 1 d . . . . .
H32 H 0.8297 0.0491 0.2065 0.030 Uiso 1 1 calc R U . . .

loop_
_atom_site_aniso_label
_atom_site_aniso_U_11
_atom_site_aniso_U_22
_atom_site_aniso_U_33
_atom_site_aniso_U_23
_atom_site_aniso_U_13
_atom_site_aniso_U_12
N1 0.0270(8) 0.0199(8) 0.0154(7) -0.0038(6) -0.0002(6) -0.0112(6)
O1 0.0284(7) 0.0187(7) 0.0245(7) -0.0092(6) 0.0032(5) -0.0067(5)
P1 0.0210(2) 0.0147(2) 0.0165(2) -0.00466(17) 0.00039(16) -0.00702(16)
C1 0.0174(8) 0.0176(8) 0.0211(9) -0.0091(7) 0.0020(6) -0.0064(6)
C2 0.0172(8) 0.0182(9) 0.0175(9) -0.0058(7) 0.0008(6) -0.0042(6)
C3 0.0195(9) 0.0219(9) 0.0244(10) -0.0100(8) 0.0009(7) -0.0070(7)
C4 0.0247(9) 0.0295(10) 0.0239(10) -0.0147(8) -0.0027(7) -0.0058(7)
C5 0.0255(10) 0.0335(11) 0.0165(9) -0.0091(8) 0.0002(7) -0.0045(8)
C6 0.0229(9) 0.0255(10) 0.0181(9) -0.0047(8) 0.0018(7) -0.0075(7)
C7 0.0175(8) 0.0200(9) 0.0184(9) -0.0071(7) -0.0007(6) -0.0043(6)
C8 0.0259(9) 0.0211(9) 0.0171(9) -0.0053(7) 0.0036(7) -0.0112(7)
C9 0.0287(10) 0.0259(10) 0.0283(11) -0.0024(8) -0.0045(8) -0.0115(8)
C10 0.0411(12) 0.0219(10) 0.0305(11) 0.0014(9) -0.0057(9) -0.0118(8)
C11 0.0451(12) 0.0255(10) 0.0261(11) -0.0053(9) 0.0056(9) -0.0215(9)
C12 0.0272(10) 0.0334(11) 0.0304(11) -0.0118(9) 0.0065(8) -0.0176(8)
C13 0.0243(9) 0.0235(10) 0.0248(10) -0.0060(8) 0.0021(7) -0.0087(7)
C14 0.0221(9) 0.0151(8) 0.0181(9) -0.0015(7) -0.0010(6) -0.0094(6)
C15 0.0281(10) 0.0227(10) 0.0193(9) -0.0056(8) 0.0008(7) -0.0090(7)
C16 0.0263(10) 0.0249(10) 0.0289(11) -0.0042(8) 0.0014(8) -0.0058(8)
C17 0.0281(10) 0.0305(11) 0.0320(11) -0.0009(9) -0.0101(8) -0.0092(8)
C18 0.0415(12) 0.0350(12) 0.0235(10) -0.0093(9) -0.0083(8) -0.0149(9)
C19 0.0306(10) 0.0261(10) 0.0243(10) -0.0101(8) 0.0003(8) -0.0115(8)
C20 0.0158(8) 0.0163(8) 0.0205(9) -0.0076(7) 0.0031(6) -0.0050(6)
C21 0.0230(9) 0.0160(8) 0.0189(9) -0.0053(7) 0.0038(7) -0.0110(7)
C22 0.0256(9) 0.0187(9) 0.0225(10) -0.0064(8) 0.0040(7) -0.0058(7)
C23 0.0306(10) 0.0247(10) 0.0216(10) -0.0032(8) -0.0032(7) -0.0061(8)
C24 0.0421(11) 0.0287(11) 0.0181(9) -0.0089(8) 0.0038(8) -0.0162(9)
C25 0.0389(11) 0.0215(10) 0.0223(10) -0.0106(8) 0.0084(8) -0.0106(8)
C26 0.0277(10) 0.0169(9) 0.0216(10) -0.0050(7) 0.0039(7) -0.0064(7)
C27 0.0252(9) 0.0159(8) 0.0172(9) -0.0048(7) 0.0003(7) -0.0078(7)
C28 0.0258(9) 0.0201(9) 0.0258(10) -0.0087(8) 0.0031(7) -0.0091(7)
C29 0.0304(10) 0.0251(10) 0.0326(11) -0.0069(9) 0.0010(8) -0.0154(8)
C30 0.0460(12) 0.0192(10) 0.0294(11) -0.0077(8) -0.0068(9) -0.0142(8)
C31 0.0437(12) 0.0219(10) 0.0271(11) -0.0142(8) 0.0026(9) -0.0061(8)
C32 0.0292(10) 0.0237(10) 0.0230(10) -0.0089(8) 0.0050(7) -0.0083(7)

loop_
_atom_type_symbol
_atom_type_description
_atom_type_scat_dispersion_real
_atom_type_scat_dispersion_imag
_atom_type_scat_source
C C 0.0033 0.0016 'International Tables Vol C Tables 4.2.6.8 and 6.1.1.4'
H H 0.0000 0.0000 'International Tables Vol C Tables 4.2.6.8 and 6.1.1.4'
N N 0.0061 0.0033 'International Tables Vol C Tables 4.2.6.8 and 6.1.1.4'
O O 0.0106 0.0060 'International Tables Vol C Tables 4.2.6.8 and 6.1.1.4'
P P 0.1023 0.0942 'International Tables Vol C Tables 4.2.6.8 and 6.1.1.4'

loop_
_geom_angle_atom_site_label_1
_geom_angle_atom_site_label_2
_geom_angle_atom_site_label_3
_geom_angle
_geom_angle_site_symmetry_1
_geom_angle_site_symmetry_3
_geom_angle_publ_flag
C7 N1 C8 123.24(15) . . ?
C7 N1 P1 112.89(12) . . ?
C8 N1 P1 121.55(12) . . ?
O1 P1 N1 114.86(8) . . ?
O1 P1 C14 112.14(8) . . ?
N1 P1 C14 107.80(8) . . ?
O1 P1 C1 120.62(8) . . ?
N1 P1 C1 92.41(8) . . ?
C14 P1 C1 106.94(8) . . ?
C20 C1 C2 130.50(16) . . ?
C20 C1 P1 121.78(14) . . ?
C2 C1 P1 107.50(12) . . ?
C3 C2 C7 118.28(16) . . ?
C3 C2 C1 129.39(16) . . ?
C7 C2 C1 112.31(15) . . ?
C4 C3 C2 120.57(17) . . ?
C3 C4 C5 119.94(17) . . ?
C6 C5 C4 120.97(17) . . ?
C5 C6 C7 118.86(17) . . ?
C6 C7 C2 121.35(16) . . ?
C6 C7 N1 125.09(16) . . ?
C2 C7 N1 113.55(15) . . ?
C13 C8 C9 119.62(17) . . ?
C13 C8 N1 119.17(16) . . ?
C9 C8 N1 121.20(16) . . ?
C10 C9 C8 119.91(18) . . ?
C11 C10 C9 120.24(19) . . ?
C12 C11 C10 119.96(18) . . ?
C11 C12 C13 120.09(18) . . ?
C12 C13 C8 120.17(18) . . ?
C19 C14 C15 119.53(17) . . ?
C19 C14 P1 119.33(14) . . ?
C15 C14 P1 120.94(14) . . ?
C16 C15 C14 120.21(18) . . ?
C15 C16 C17 119.99(18) . . ?
C18 C17 C16 120.22(18) . . ?
C17 C18 C19 120.12(19) . . ?
C18 C19 C14 119.93(18) . . ?
C1 C20 C27 124.70(16) . . ?
C1 C20 C21 120.96(15) . . ?
C27 C20 C21 114.31(14) . . ?
C26 C21 C22 118.87(17) . . ?
C26 C21 C20 121.89(16) . . ?
C22 C21 C20 119.23(15) . . ?
C23 C22 C21 120.34(17) . . ?
C22 C23 C24 120.28(18) . . ?
C25 C24 C23 119.85(18) . . ?
C24 C25 C26 120.05(17) . . ?
C25 C26 C21 120.50(17) . . ?
C28 C27 C32 118.85(16) . . ?
C28 C27 C20 119.45(15) . . ?
C32 C27 C20 121.64(16) . . ?
C29 C28 C27 120.93(17) . . ?
C30 C29 C28 119.88(18) . . ?
C31 C30 C29 119.63(18) . . ?
C30 C31 C32 120.62(17) . . ?
C31 C32 C27 120.07(17) . . ?

loop_
_geom_bond_atom_site_label_1
_geom_bond_atom_site_label_2
_geom_bond_distance
_geom_bond_site_symmetry_2
_geom_bond_publ_flag
N1 C7 1.417(2) . ?
N1 C8 1.434(2) . ?
N1 P1 1.6914(16) . ?
O1 P1 1.4743(13) . ?
P1 C14 1.7955(19) . ?
P1 C1 1.8158(17) . ?
C1 C20 1.347(2) . ?
C1 C2 1.473(2) . ?
C2 C3 1.399(2) . ?
C2 C7 1.407(2) . ?
C3 C4 1.383(3) . ?
C4 C5 1.390(3) . ?
C5 C6 1.385(3) . ?
C6 C7 1.388(2) . ?
C8 C13 1.387(2) . ?
C8 C9 1.388(3) . ?
C9 C10 1.386(3) . ?
C10 C11 1.385(3) . ?
C11 C12 1.378(3) . ?
C12 C13 1.387(3) . ?
C14 C19 1.390(3) . ?
C14 C15 1.397(3) . ?
C15 C16 1.380(3) . ?
C16 C17 1.387(3) . ?
C17 C18 1.381(3) . ?
C18 C19 1.390(3) . ?
C20 C27 1.494(2) . ?
C20 C21 1.495(2) . ?
C21 C26 1.392(2) . ?
C21 C22 1.397(3) . ?
C22 C23 1.380(3) . ?
C23 C24 1.389(3) . ?
C24 C25 1.380(3) . ?
C25 C26 1.389(3) . ?
C27 C28 1.390(2) . ?
C27 C32 1.393(3) . ?
C28 C29 1.387(3) . ?
C29 C30 1.386(3) . ?
C30 C31 1.382(3) . ?
C31 C32 1.390(3) . ?
